data_4503933
loop_
_publ_author_name
'Lu, Wen'
'Zhu, Qin-Yu'
'Dai, Jie'
'Zhang, Yong'
'Bian, Guo-Qing'
'Liu, Yu'
'Zhang, De-Qing'

_publ_section_title
;
 Tetrathiafulvalene-Diamide Salts with S&#x00B7;&#x00B7;&#x00B7;S and
 C&#x00B7;&#x00B7;&#x00B7;C Stacked Radical Couples
;
_journal_issue 4
_journal_name_full 'Crystal Growth &amp; Design'
_journal_page_first 652
_journal_paper_doi 10.1021/cg060490s
_journal_volume 7
_journal_year 2007
_chemical_formula_sum 'C12 H14 Cl N2 O6 S6'
_chemical_formula_weight 510.06
_chemical_name_systematic
; 
 ? 
;
_space_group_IT_number 2
_symmetry_cell_setting triclinic
_symmetry_Int_Tables_number 2
_symmetry_space_group_name_Hall '-P 1'
_symmetry_space_group_name_H-M 'P -1'
_atom_sites_solution_hydrogens geom
_atom_sites_solution_primary direct
_atom_sites_solution_secondary difmap
_audit_creation_method SHELXL-97
_cell_angle_alpha 112.049(3)
_cell_angle_beta 91.326(2)
_cell_angle_gamma 99.671(3)
_cell_formula_units_Z 2
_cell_length_a 7.4716(11)
_cell_length_b 10.4775(16)
_cell_length_c 13.571(2)
_cell_measurement_reflns_used 3630
_cell_measurement_temperature 173(2)
_cell_measurement_theta_max 25.3
_cell_measurement_theta_min 3.1
_cell_volume 966.4(3)
_computing_cell_refinement CrystalClear
_computing_data_collection CrystalClear
_computing_data_reduction CrystalStructure
_computing_structure_refinement 'SHELXL-97 (Sheldrick, 1997)'
_computing_structure_solution 'SHELXS-97 (Sheldrick, 1990)'
_diffrn_ambient_temperature 193(2)
_diffrn_detector_area_resol_mean 7.31
_diffrn_measured_fraction_theta_full 0.988
_diffrn_measured_fraction_theta_max 0.988
_diffrn_measurement_device_type 'Rigaku Mercury'
_diffrn_measurement_method \w
_diffrn_radiation_monochromator graphite
_diffrn_radiation_source 'fine-focus sealed tube'
_diffrn_radiation_type MoK\a
_diffrn_radiation_wavelength 0.71073
_diffrn_reflns_av_R_equivalents 0.0179
_diffrn_reflns_av_sigmaI/netI 0.0226
_diffrn_reflns_limit_h_max 8
_diffrn_reflns_limit_h_min -8
_diffrn_reflns_limit_k_max 12
_diffrn_reflns_limit_k_min -12
_diffrn_reflns_limit_l_max 14
_diffrn_reflns_limit_l_min -16
_diffrn_reflns_number 8950
_diffrn_reflns_theta_full 25.34
_diffrn_reflns_theta_max 25.34
_diffrn_reflns_theta_min 3.08
_exptl_absorpt_coefficient_mu 0.880
_exptl_absorpt_correction_T_max 0.878
_exptl_absorpt_correction_T_min 0.747
_exptl_absorpt_correction_type multi-scan
_exptl_absorpt_process_details 'Jacobson, R. (1998) Private communication'
_exptl_crystal_colour black
_exptl_crystal_density_diffrn 1.753
_exptl_crystal_density_method 'not measured'
_exptl_crystal_description strip
_exptl_crystal_F_000 522
_exptl_crystal_size_max 0.60
_exptl_crystal_size_mid 0.25
_exptl_crystal_size_min 0.15
_refine_diff_density_max 0.845
_refine_diff_density_min -0.419
_refine_diff_density_rms 0.064
_refine_ls_extinction_method none
_refine_ls_goodness_of_fit_ref 1.016
_refine_ls_hydrogen_treatment constr
_refine_ls_matrix_type full
_refine_ls_number_parameters 249
_refine_ls_number_reflns 3488
_refine_ls_number_restraints 0
_refine_ls_restrained_S_all 1.016
_refine_ls_R_factor_all 0.0379
_refine_ls_R_factor_gt 0.0325
_refine_ls_shift/su_max 0.001
_refine_ls_shift/su_mean 0.000
_refine_ls_structure_factor_coef Fsqd
_refine_ls_weighting_details 'calc w=1/[\s^2^(Fo^2^)+(0.0356P)^2^+1.1863P] where P=(Fo^2^+2Fc^2^)/3'
_refine_ls_weighting_scheme calc
_refine_ls_wR_factor_gt 0.0769
_refine_ls_wR_factor_ref 0.0807
_reflns_number_gt 3112
_reflns_number_total 3488
_reflns_threshold_expression >2sigma(I)
_cod_data_source_file cg060490ssi20060725_112737.cif
_cod_data_source_block shelxl
_cod_database_code 4503933

loop_
_symmetry_equiv_pos_as_xyz
'x, y, z'
'-x, -y, -z'

loop_
_atom_site_label
_atom_site_type_symbol
_atom_site_fract_x
_atom_site_fract_y
_atom_site_fract_z
_atom_site_U_iso_or_equiv
_atom_site_adp_type
_atom_site_occupancy
_atom_site_symmetry_multiplicity
_atom_site_calc_flag
_atom_site_refinement_flags
Cl1 Cl 0.15654(8) 0.08281(6) 0.20911(5) 0.02782(16) Uani 1 1 d .
S1 S 0.24725(8) 0.46227(6) 0.34835(4) 0.01961(14) Uani 1 1 d .
S2 S 0.45302(8) 0.73391(6) 0.49364(4) 0.01900(14) Uani 1 1 d .
S3 S 0.15786(8) 0.37452(6) 0.54818(4) 0.01894(14) Uani 1 1 d .
S4 S 0.34158(8) 0.65264(6) 0.69423(4) 0.02078(15) Uani 1 1 d .
S5 S 0.04358(8) 0.28721(6) 0.73086(5) 0.02178(15) Uani 1 1 d .
S6 S 0.25003(9) 0.58695(7) 0.88909(5) 0.02640(16) Uani 1 1 d .
O1 O 0.3240(3) 0.60315(18) 0.12160(13) 0.0283(4) Uani 1 1 d .
O2 O 0.6448(2) 0.91493(18) 0.42579(14) 0.0280(4) Uani 1 1 d .
O3 O 0.2971(3) 0.1249(2) 0.15106(18) 0.0504(6) Uani 1 1 d .
O4 O 0.1030(3) -0.06521(19) 0.16877(16) 0.0439(5) Uani 1 1 d .
O5 O 0.0097(3) 0.1503(3) 0.2032(2) 0.0694(8) Uani 1 1 d .
O6 O 0.2306(4) 0.1317(2) 0.31842(16) 0.0590(7) Uani 1 1 d .
N1 N 0.2576(3) 0.3854(2) 0.11992(15) 0.0254(5) Uani 1 1 d .
H1 H 0.2483 0.3321 0.1572 0.030 Uiso 1 1 calc R
N2 N 0.5224(3) 0.8486(2) 0.25527(16) 0.0241(5) Uani 1 1 d .
H2 H 0.4416 0.7870 0.2042 0.029 Uiso 1 1 calc R
C1 C 0.3408(3) 0.5784(2) 0.28986(17) 0.0177(5) Uani 1 1 d .
C2 C 0.4350(3) 0.7044(2) 0.35804(17) 0.0178(5) Uani 1 1 d .
C3 C 0.3216(3) 0.5747(2) 0.47802(17) 0.0180(5) Uani 1 1 d .
C4 C 0.2760(3) 0.5385(2) 0.56436(18) 0.0189(5) Uani 1 1 d .
C5 C 0.1510(3) 0.4102(2) 0.68315(17) 0.0181(5) Uani 1 1 d .
C6 C 0.2372(3) 0.5414(2) 0.75178(18) 0.0191(5) Uani 1 1 d .
C7 C 0.3090(3) 0.5236(2) 0.16954(18) 0.0196(5) Uani 1 1 d .
C8 C 0.2166(4) 0.3213(3) 0.00427(19) 0.0340(6) Uani 1 1 d .
H8A H 0.1149 0.3570 -0.0164 0.051 Uiso 1 1 calc R
H8B H 0.1830 0.2192 -0.0184 0.051 Uiso 1 1 calc R
H8C H 0.3242 0.3446 -0.0301 0.051 Uiso 1 1 calc R
C9 C 0.5438(3) 0.8325(2) 0.34594(19) 0.0201(5) Uani 1 1 d .
C10 C 0.6294(4) 0.9662(3) 0.2376(2) 0.0319(6) Uani 1 1 d .
H10A H 0.6536 1.0486 0.3049 0.048 Uiso 1 1 calc R
H10B H 0.5615 0.9872 0.1847 0.048 Uiso 1 1 calc R
H10C H 0.7452 0.9421 0.2112 0.048 Uiso 1 1 calc R
C11 C -0.0507(3) 0.1414(3) 0.60924(19) 0.0255(5) Uani 1 1 d .
H11A H -0.1322 0.1716 0.5683 0.038 Uiso 1 1 calc R
H11B H -0.1195 0.0655 0.6266 0.038 Uiso 1 1 calc R
H11C H 0.0483 0.1078 0.5666 0.038 Uiso 1 1 calc R
C12 C 0.3029(4) 0.7756(3) 0.9410(2) 0.0319(6) Uani 1 1 d .
H12A H 0.4274 0.8067 0.9269 0.048 Uiso 1 1 calc R
H12B H 0.2933 0.8128 1.0182 0.048 Uiso 1 1 calc R
H12C H 0.2169 0.8102 0.9061 0.048 Uiso 1 1 calc R

loop_
_atom_site_aniso_label
_atom_site_aniso_U_11
_atom_site_aniso_U_22
_atom_site_aniso_U_33
_atom_site_aniso_U_23
_atom_site_aniso_U_13
_atom_site_aniso_U_12
Cl1 0.0325(3) 0.0237(3) 0.0267(3) 0.0121(3) -0.0009(3) -0.0014(3)
S1 0.0254(3) 0.0196(3) 0.0131(3) 0.0070(2) 0.0018(2) 0.0008(2)
S2 0.0245(3) 0.0182(3) 0.0134(3) 0.0055(2) 0.0004(2) 0.0034(2)
S3 0.0238(3) 0.0201(3) 0.0121(3) 0.0058(2) 0.0017(2) 0.0029(2)
S4 0.0315(3) 0.0175(3) 0.0127(3) 0.0058(2) 0.0020(2) 0.0030(2)
S5 0.0264(3) 0.0225(3) 0.0168(3) 0.0093(2) 0.0030(2) 0.0014(2)
S6 0.0400(4) 0.0258(3) 0.0115(3) 0.0068(2) 0.0022(3) 0.0021(3)
O1 0.0446(11) 0.0261(9) 0.0153(8) 0.0114(7) 0.0022(8) 0.0013(8)
O2 0.0300(9) 0.0246(9) 0.0246(9) 0.0073(8) -0.0007(8) -0.0024(8)
O3 0.0435(12) 0.0540(14) 0.0595(14) 0.0352(12) 0.0095(11) -0.0074(11)
O4 0.0672(14) 0.0202(9) 0.0335(11) 0.0053(8) 0.0076(10) -0.0087(9)
O5 0.0446(14) 0.0613(16) 0.111(2) 0.0408(16) -0.0031(14) 0.0162(12)
O6 0.102(2) 0.0372(12) 0.0286(11) 0.0123(10) -0.0138(12) -0.0074(13)
N1 0.0405(13) 0.0215(10) 0.0129(10) 0.0078(8) 0.0009(9) -0.0001(9)
N2 0.0284(11) 0.0212(10) 0.0233(11) 0.0114(9) 0.0016(9) -0.0004(9)
C1 0.0203(11) 0.0204(11) 0.0150(11) 0.0095(9) 0.0038(9) 0.0041(9)
C2 0.0192(11) 0.0226(12) 0.0145(11) 0.0085(9) 0.0038(9) 0.0080(10)
C3 0.0216(12) 0.0196(11) 0.0140(11) 0.0062(9) 0.0016(9) 0.0075(10)
C4 0.0237(12) 0.0196(11) 0.0134(11) 0.0060(9) 0.0006(9) 0.0052(10)
C5 0.0209(11) 0.0213(12) 0.0141(11) 0.0077(9) 0.0032(9) 0.0068(10)
C6 0.0231(12) 0.0231(12) 0.0139(11) 0.0093(10) 0.0036(9) 0.0061(10)
C7 0.0199(12) 0.0242(12) 0.0153(11) 0.0080(10) 0.0025(9) 0.0043(10)
C8 0.0526(18) 0.0281(14) 0.0136(12) 0.0039(11) 0.0001(12) -0.0023(13)
C9 0.0183(11) 0.0194(12) 0.0241(12) 0.0086(10) 0.0045(10) 0.0065(10)
C10 0.0419(16) 0.0234(13) 0.0326(15) 0.0159(12) 0.0077(12) -0.0002(12)
C11 0.0275(13) 0.0222(12) 0.0227(13) 0.0061(10) -0.0006(10) -0.0002(10)
C12 0.0431(16) 0.0256(13) 0.0203(13) 0.0025(11) 0.0052(11) 0.0036(12)

loop_
_atom_type_symbol
_atom_type_description
_atom_type_scat_dispersion_real
_atom_type_scat_dispersion_imag
_atom_type_scat_source
C C 0.0033 0.0016 'International Tables Vol C Tables 4.2.6.8 and 6.1.1.4'
H H 0.0000 0.0000 'International Tables Vol C Tables 4.2.6.8 and 6.1.1.4'
Cl Cl 0.1484 0.1585 'International Tables Vol C Tables 4.2.6.8 and 6.1.1.4'
N N 0.0061 0.0033 'International Tables Vol C Tables 4.2.6.8 and 6.1.1.4'
O O 0.0106 0.0060 'International Tables Vol C Tables 4.2.6.8 and 6.1.1.4'
S S 0.1246 0.1234 'International Tables Vol C Tables 4.2.6.8 and 6.1.1.4'

loop_
_geom_angle_atom_site_label_1
_geom_angle_atom_site_label_2
_geom_angle_atom_site_label_3
_geom_angle
O4 Cl1 O5 112.49(15)
O4 Cl1 O3 111.07(13)
O5 Cl1 O3 107.59(15)
O4 Cl1 O6 108.90(13)
O5 Cl1 O6 109.36(17)
O3 Cl1 O6 107.28(15)
C3 S1 C1 95.69(11)
C3 S2 C2 95.17(11)
C4 S3 C5 95.60(11)
C4 S4 C6 95.74(11)
C5 S5 C11 102.15(11)
C6 S6 C12 102.99(12)
C7 N1 C8 120.6(2)
C7 N1 H1 119.7
C8 N1 H1 119.7
C9 N2 C10 121.3(2)
C9 N2 H2 119.4
C10 N2 H2 119.4
C2 C1 C7 128.5(2)
C2 C1 S1 115.86(17)
C7 C1 S1 115.63(16)
C1 C2 C9 135.1(2)
C1 C2 S2 117.34(17)
C9 C2 S2 107.45(16)
C4 C3 S2 122.47(18)
C4 C3 S1 121.68(18)
S2 C3 S1 115.85(13)
C3 C4 S4 122.04(18)
C3 C4 S3 122.34(18)
S4 C4 S3 115.57(13)
C6 C5 S3 116.38(17)
C6 C5 S5 121.17(17)
S3 C5 S5 122.45(14)
C5 C6 S4 116.58(17)
C5 C6 S6 120.80(17)
S4 C6 S6 122.51(14)
O1 C7 N1 122.5(2)
O1 C7 C1 121.6(2)
N1 C7 C1 115.8(2)
N1 C8 H8A 109.5
N1 C8 H8B 109.5
H8A C8 H8B 109.5
N1 C8 H8C 109.5
H8A C8 H8C 109.5
H8B C8 H8C 109.5
O2 C9 N2 125.8(2)
O2 C9 C2 115.2(2)
N2 C9 C2 119.0(2)
N2 C10 H10A 109.5
N2 C10 H10B 109.5
H10A C10 H10B 109.5
N2 C10 H10C 109.5
H10A C10 H10C 109.5
H10B C10 H10C 109.5
S5 C11 H11A 109.5
S5 C11 H11B 109.5
H11A C11 H11B 109.5
S5 C11 H11C 109.5
H11A C11 H11C 109.5
H11B C11 H11C 109.5
S6 C12 H12A 109.5
S6 C12 H12B 109.5
H12A C12 H12B 109.5
S6 C12 H12C 109.5
H12A C12 H12C 109.5
H12B C12 H12C 109.5

loop_
_geom_bond_atom_site_label_1
_geom_bond_atom_site_label_2
_geom_bond_distance
Cl1 O4 1.4173(19)
Cl1 O5 1.418(2)
Cl1 O3 1.436(2)
Cl1 O6 1.437(2)
S1 C3 1.724(2)
S1 C1 1.750(2)
S2 C3 1.723(2)
S2 C2 1.746(2)
S3 C4 1.726(2)
S3 C5 1.730(2)
S4 C4 1.719(2)
S4 C6 1.727(2)
S5 C5 1.739(2)
S5 C11 1.802(2)
S6 C6 1.737(2)
S6 C12 1.800(3)
O1 C7 1.228(3)
O2 C9 1.237(3)
N1 C7 1.330(3)
N1 C8 1.458(3)
N1 H1 0.8800
N2 C9 1.313(3)
N2 C10 1.455(3)
N2 H2 0.8800
C1 C2 1.355(3)
C1 C7 1.512(3)
C2 C9 1.514(3)
C3 C4 1.393(3)
C5 C6 1.373(3)
C8 H8A 0.9800
C8 H8B 0.9800
C8 H8C 0.9800
C10 H10A 0.9800
C10 H10B 0.9800
C10 H10C 0.9800
C11 H11A 0.9800
C11 H11B 0.9800
C11 H11C 0.9800
C12 H12A 0.9800
C12 H12B 0.9800
C12 H12C 0.9800

loop_
_geom_hbond_atom_site_label_D
_geom_hbond_atom_site_label_H
_geom_hbond_atom_site_label_A
_geom_hbond_distance_DH
_geom_hbond_distance_HA
_geom_hbond_distance_DA
_geom_hbond_angle_DHA
_geom_hbond_site_symmetry_A
N2 H2 O1 0.88 1.87 2.682(3) 152.2 .
N1 H1 Cl1 0.88 2.93 3.769(2) 159.9 .
N1 H1 O5 0.88 2.64 3.380(3) 141.8 .
N1 H1 S1 0.88 2.44 2.902(2) 113.5 .
N1 H1 O3 0.88 2.23 2.974(3) 141.8 .
C8 H8B O4 0.98 2.74 3.357(3) 121.6 2
C8 H8B O3 0.98 2.98 3.464(4) 111.6 .
C8 H8C O1 0.98 2.99 3.963(3) 172.9 2_665
C10 H10B O3 0.98 2.76 3.609(4) 145.7 1_565
C10 H10C O5 0.98 2.72 3.303(4) 118.3 1_665
C10 H10C O4 0.98 2.76 3.717(4) 167.1 1_665

loop_
_geom_torsion_atom_site_label_1
_geom_torsion_atom_site_label_2
_geom_torsion_atom_site_label_3
_geom_torsion_atom_site_label_4
_geom_torsion
C3 S1 C1 C2 1.3(2)
C3 S1 C1 C7 -179.83(17)
C7 C1 C2 C9 -1.9(4)
S1 C1 C2 C9 176.8(2)
C7 C1 C2 S2 -177.96(18)
S1 C1 C2 S2 0.7(2)
C3 S2 C2 C1 -2.4(2)
C3 S2 C2 C9 -179.45(15)
C2 S2 C3 C4 -176.2(2)
C2 S2 C3 S1 3.23(15)
C1 S1 C3 C4 176.4(2)
C1 S1 C3 S2 -2.94(15)
S2 C3 C4 S4 2.1(3)
S1 C3 C4 S4 -177.27(12)
S2 C3 C4 S3 -175.38(12)
S1 C3 C4 S3 5.3(3)
C6 S4 C4 C3 178.9(2)
C6 S4 C4 S3 -3.44(15)
C5 S3 C4 C3 -179.1(2)
C5 S3 C4 S4 3.31(15)
C4 S3 C5 C6 -1.8(2)
C4 S3 C5 S5 178.90(15)
C11 S5 C5 C6 177.9(2)
C11 S5 C5 S3 -2.81(18)
S3 C5 C6 S4 -0.3(3)
S5 C5 C6 S4 179.02(12)
S3 C5 C6 S6 -176.67(12)
S5 C5 C6 S6 2.7(3)
C4 S4 C6 C5 2.2(2)
C4 S4 C6 S6 178.53(15)
C12 S6 C6 C5 -161.8(2)
C12 S6 C6 S4 22.07(19)
C8 N1 C7 O1 0.1(4)
C8 N1 C7 C1 177.7(2)
C2 C1 C7 O1 -20.6(4)
S1 C1 C7 O1 160.70(19)
C2 C1 C7 N1 161.7(2)
S1 C1 C7 N1 -16.9(3)
C10 N2 C9 O2 4.2(4)
C10 N2 C9 C2 -177.2(2)
C1 C2 C9 O2 -164.0(3)
S2 C2 C9 O2 12.3(2)
C1 C2 C9 N2 17.2(4)
S2 C2 C9 N2 -166.44(17)
